data_2001134
loop_
_publ_author_name
'Garnier, E.'
'Bele, M.'

_publ_section_title
;
 Structure of pentaamminechloroiridium(III) tetrachloroplatinate(II)
;
_journal_issue 12
_journal_name_full 'Acta Crystallographica Section C'
_journal_page_first 2066
_journal_page_last 2067
_journal_paper_doi 10.1107/S0108270193005037
_journal_volume 49
_journal_year 1993
_chemical_formula_sum 'Cl5 H15 Ir N5 Pt'
_chemical_formula_weight 649.73
_space_group_IT_number 62
_space_group_name_Hall '-P 2ac 2n'
_space_group_name_H-M_alt 'P n m a'
_symmetry_cell_setting orthorhombic
_symmetry_space_group_name_H-M 'P n m a'
_atom_type_scat_source IntTabIV
_cell_angle_alpha 90.0
_cell_angle_beta 90.0
_cell_angle_gamma 90.0
_cell_formula_units_Z 4
_cell_length_a 16.563(2)
_cell_length_b 8.1110(10)
_cell_length_c 9.458(2)
_cell_measurement_reflns_used 25
_cell_measurement_temperature 294
_cell_measurement_theta_max 15.35
_cell_measurement_theta_min 9.45
_cell_volume 1270.6(3)
_diffrn_measurement_device CAD-4L
_diffrn_measurement_method \w/2\q
_diffrn_radiation_type MoK\a
_diffrn_radiation_wavelength 0.71069
_diffrn_reflns_av_R_equivalents 0.0341
_diffrn_reflns_limit_h_max 26
_diffrn_reflns_limit_h_min -26
_diffrn_reflns_limit_k_max 13
_diffrn_reflns_limit_k_min 0
_diffrn_reflns_limit_l_max 15
_diffrn_reflns_limit_l_min 0
_diffrn_reflns_number 6183
_diffrn_reflns_theta_max 35
_diffrn_standards_decay_% <2\s(I)
_diffrn_standards_interval_count 100
_diffrn_standards_number 3
_exptl_absorpt_coefficient_mu 22.57
_exptl_absorpt_correction_T_max '1.398 (\f), 1.085 (\q)'
_exptl_absorpt_correction_T_min '0.789 (\f), 0.982 (\q)'
_exptl_absorpt_correction_type empirical
_exptl_crystal_density_diffrn 3.396
_exptl_crystal_description Prismatic
_exptl_crystal_size_max 0.170
_exptl_crystal_size_mid 0.100
_exptl_crystal_size_min 0.094
_refine_diff_density_max 1.91
_refine_diff_density_min -2.17
_refine_ls_extinction_method none
_refine_ls_goodness_of_fit_obs 1.537
_refine_ls_hydrogen_treatment refU
_refine_ls_number_parameters 88
_refine_ls_number_reflns 1884
_refine_ls_R_factor_obs 0.0282
_refine_ls_shift/esd_max 0.059
_refine_ls_structure_factor_coef F
_refine_ls_weighting_details 'w = 1.1433/\s^2^(F)'
_refine_ls_weighting_scheme calc
_refine_ls_wR_factor_obs 0.0302
_reflns_number_observed 1884
_reflns_number_total 2485
_reflns_observed_criterion F>6\s(F)
_cod_data_source_file du1026.cif
_cod_data_source_block du1026_structure_1_of_1
_cod_depositor_comments
;
The following automatic conversions were performed:

'_refine_ls_weighting_scheme' value '1.1433/\s^2^(F)' was changed to
'calc'. New tag '_refine_ls_weighting_details' was created. The value
of the new tag was set to 'w = 1.1433/\s^2^(F)'.

Automatic conversion script
Id: cif_fix_values 3143 2015-03-26 13:38:13Z robertas 
;
_cod_original_cell_volume 1270.7(3)
_cod_original_formula_sum 'H15 Cl5 Ir N5 Pt'
_cod_database_code 2001134

loop_
_space_group_symop_id
_space_group_symop_operation_xyz
1 x,y,z
2 -x+1/2,-y,z+1/2
3 x+1/2,-y+1/2,-z+1/2
4 -x,y+1/2,-z
5 -x,-y,-z
6 x+1/2,y,-z+1/2
7 -x+1/2,y+1/2,z+1/2
8 x,-y+1/2,z

loop_
_atom_site_label
_atom_site_fract_x
_atom_site_fract_y
_atom_site_fract_z
Pt .15462(2) .25 .65042(3)
Ir .10152(2) .25 .14085(3)
Cl1 .15298(9) -.0330(2) .6463(3)
Cl2 .02430(10) .25 .5671(3)
Cl3 .28440(10) .25 .7451(3)
Cl4 -.01050(10) .25 -.0140(3)
N1 .1964(5) .25 .2829(9)
N2 .1562(3) .0671(7) .0173(6)
N3 .0464(3) .0665(7) .2601(6)
H11 .178(8) .25 .385(5)
H12 .226(5) .143(6) .263(7)
H21 .157(4) .141(8) -.069(5)
H22 .121(4) -.032(6) -.003(8)
H23 .2129(17) .029(9) .038(9)
H31 .062(4) .112(10) .164(4)
H32 -.014(8) .052(10) .265(8)
H33 .073(4) -.044(5) .274(9)

loop_
_geom_angle_atom_site_label_1
_geom_angle_atom_site_label_2
_geom_angle_atom_site_label_3
_geom_angle
_geom_angle_publ_flag
N2 Ir Cl4 89.6(2) yes
N3 Ir Cl4 89.5(2) yes
N2 Ir N3 89.2(2) yes
N1 Ir Cl4 177.7(2) yes
N1 Ir N2 92.0(2) yes
N1 Ir N3 88.9(2) yes
Cl1 Pt Cl2 89.03(4) yes
Cl1 Pt Cl3 91.00(4) yes
Cl2 Pt Cl3 177.45(9) yes

loop_
_geom_bond_atom_site_label_1
_geom_bond_atom_site_label_2
_geom_bond_distance
_geom_bond_publ_flag
Pt Cl1 2.296(2) yes
Pt Cl2 2.298(2) yes
Pt Cl3 2.328(3) yes
Ir Cl4 2.364(2) yes
Ir N1 2.067(8) yes
Ir N2 2.094(6) yes
Ir N3 2.080(6) yes
Ir H31 1.32(7) yes
N1 H11 1.01(6) yes
N1 H12 1.01(6) yes
N2 H21 1.01(6) yes
N2 H22 1.01(6) yes
N2 H23 1.01(4) yes
N3 H31 1.01(5) yes
N3 H32 1.01(2) yes
N3 H33 1.01(5) yes
